data_1503327
loop_
_publ_author_name
'Zhang, Shu-Sheng'
'Wang, Zhi-Qian'
'Xu, Ming-Hua'
'Lin, Guo-Qiang'

_publ_section_title
;
 Chiral diene as the ligand for the synthesis of axially chiral compounds
 via palladium-catalyzed Suzuki-Miyaura coupling reaction.
;
_journal_issue 23
_journal_name_full 'Organic letters'
_journal_page_first 5546
_journal_page_last 5549
_journal_paper_doi 10.1021/ol102521q
_journal_volume 12
_journal_year 2010
_chemical_absolute_configuration ad
_chemical_formula_sum 'C41 H38 Cl4 Rh2'
_chemical_formula_weight 878.33
_chemical_name_systematic
; 
 ? 
;
_space_group_IT_number 19
_symmetry_cell_setting orthorhombic
_symmetry_space_group_name_Hall 'P 2ac 2ab'
_symmetry_space_group_name_H-M 'P 21 21 21'
_atom_sites_solution_hydrogens geom
_atom_sites_solution_primary direct
_atom_sites_solution_secondary difmap
_audit_creation_method SHELXL-97
_cell_angle_alpha 90.00
_cell_angle_beta 90.00
_cell_angle_gamma 90.00
_cell_formula_units_Z 4
_cell_length_a 9.9003(7)
_cell_length_b 10.2094(7)
_cell_length_c 35.051(3)
_cell_measurement_reflns_used 7383
_cell_measurement_temperature 293(2)
_cell_measurement_theta_max 54.140
_cell_measurement_theta_min 4.609
_cell_volume 3542.8(5)
_computing_cell_refinement 'Bruker SMART'
_computing_data_collection 'Bruker SMART'
_computing_data_reduction 'Bruker SHELXTL'
_computing_molecular_graphics 'Bruker SHELXTL'
_computing_publication_material 'Bruker SHELXTL'
_computing_structure_refinement 'SHELXL-97 (Sheldrick, 1997)'
_computing_structure_solution 'SHELXS-97 (Sheldrick, 1990)'
_diffrn_ambient_temperature 293(2)
_diffrn_measured_fraction_theta_full 0.999
_diffrn_measured_fraction_theta_max 0.999
_diffrn_measurement_device_type 'CCD area detector'
_diffrn_measurement_method 'phi and omega scans'
_diffrn_radiation_monochromator graphite
_diffrn_radiation_source 'fine-focus sealed tube'
_diffrn_radiation_type MoK\a
_diffrn_radiation_wavelength 0.71073
_diffrn_reflns_av_R_equivalents 0.0614
_diffrn_reflns_av_sigmaI/netI 0.0563
_diffrn_reflns_limit_h_max 12
_diffrn_reflns_limit_h_min -10
_diffrn_reflns_limit_k_max 12
_diffrn_reflns_limit_k_min -13
_diffrn_reflns_limit_l_max 44
_diffrn_reflns_limit_l_min -43
_diffrn_reflns_number 20970
_diffrn_reflns_theta_full 27.00
_diffrn_reflns_theta_max 27.00
_diffrn_reflns_theta_min 2.08
_exptl_absorpt_coefficient_mu 1.263
_exptl_absorpt_correction_T_max 1.00000
_exptl_absorpt_correction_T_min 0.76740
_exptl_absorpt_correction_type empirical
_exptl_crystal_colour red
_exptl_crystal_density_diffrn 1.647
_exptl_crystal_density_method 'not measured'
_exptl_crystal_F_000 1768
_exptl_crystal_size_max 0.516
_exptl_crystal_size_mid 0.350
_exptl_crystal_size_min 0.344
_refine_diff_density_max 0.608
_refine_diff_density_min -0.515
_refine_diff_density_rms 0.078
_refine_ls_abs_structure_details 'Flack H D (1983), Acta Cryst. A39, 876-881'
_refine_ls_abs_structure_Flack -0.03(4)
_refine_ls_extinction_coef 0.00199(19)
_refine_ls_extinction_expression Fc^*^=kFc[1+0.001xFc^2^\l^3^/sin(2\q)]^-1/4^
_refine_ls_extinction_method SHELXL
_refine_ls_goodness_of_fit_ref 0.989
_refine_ls_hydrogen_treatment constr
_refine_ls_matrix_type full
_refine_ls_number_parameters 424
_refine_ls_number_reflns 7603
_refine_ls_number_restraints 2
_refine_ls_restrained_S_all 0.991
_refine_ls_R_factor_all 0.0497
_refine_ls_R_factor_gt 0.0396
_refine_ls_shift/su_max 0.041
_refine_ls_shift/su_mean 0.005
_refine_ls_structure_factor_coef Fsqd
_refine_ls_weighting_details 'calc w=1/[\s^2^(Fo^2^)+(0.0444P)^2^+0.0000P] where P=(Fo^2^+2Fc^2^)/3'
_refine_ls_weighting_scheme calc
_refine_ls_wR_factor_gt 0.0888
_refine_ls_wR_factor_ref 0.0928
_reflns_number_gt 6249
_reflns_number_total 7603
_reflns_threshold_expression >2sigma(I)
_cod_data_source_file ol102521q_si_004.cif
_cod_data_source_block cd25300
_cod_depositor_comments
;
The following automatic conversions were performed:

'_symmetry_cell_setting' value 'Orthorhombic' changed to
'orthorhombic' according to
/home/saulius/struct/CIF-dictionaries/cif_core.dic dictionary named
'cif_core.dic' version 2.4.2 from 2011-04-26.

Automatic conversion script
Id: cif_fix_values 1715 2011-07-08 13:25:40Z adriana 
;
_cod_original_cell_volume 3542.8(4)
_cod_original_sg_symbol_H-M P2(1)2(1)2(1)
_cod_database_code 1503327

loop_
_symmetry_equiv_pos_as_xyz
'x, y, z'
'-x+1/2, -y, z+1/2'
'-x, y+1/2, -z+1/2'
'x+1/2, -y+1/2, -z'

loop_
_atom_site_label
_atom_site_type_symbol
_atom_site_fract_x
_atom_site_fract_y
_atom_site_fract_z
_atom_site_U_iso_or_equiv
_atom_site_adp_type
_atom_site_occupancy
_atom_site_symmetry_multiplicity
_atom_site_calc_flag
_atom_site_refinement_flags
Rh1 Rh 0.22075(4) 0.07221(3) 0.912637(9) 0.03967(11) Uani 1 1 d .
Rh2 Rh 0.22542(4) 0.06993(4) 0.821020(9) 0.04206(11) Uani 1 1 d .
Cl1 Cl 0.34561(13) -0.05604(12) 0.86727(3) 0.0522(3) Uani 1 1 d .
Cl2 Cl 0.26955(15) 0.24056(11) 0.86613(3) 0.0551(3) Uani 1 1 d .
Cl3 Cl 0.4040(3) 0.5138(3) 0.92703(6) 0.1393(10) Uani 1 1 d D
Cl4 Cl 0.5659(4) 0.5957(3) 0.86561(11) 0.2090(17) Uani 1 1 d D
C1 C 0.0284(6) 0.0403(5) 0.97324(14) 0.0525(13) Uani 1 1 d .
H1 H -0.0471 0.0572 0.9906 0.063 Uiso 1 1 calc R
C2 C 0.0250(5) -0.0946(5) 0.95548(15) 0.0545(13) Uani 1 1 d .
H2A H 0.0036 -0.1620 0.9740 0.065 Uiso 1 1 calc R
H2B H -0.0379 -0.0994 0.9343 0.065 Uiso 1 1 calc R
C3 C 0.1700(5) -0.1024(4) 0.94237(13) 0.0416(11) Uani 1 1 d .
H3 H 0.1991 -0.1503 0.9214 0.050 Uiso 1 1 calc R
C4 C 0.2549(5) -0.0288(4) 0.96569(12) 0.0445(12) Uani 1 1 d .
C5 C 0.1688(6) 0.0527(5) 0.99247(13) 0.0592(15) Uani 1 1 d .
H5 H 0.1700 0.0208 1.0188 0.071 Uiso 1 1 calc R
C6 C 0.2073(7) 0.1972(5) 0.98900(13) 0.0632(16) Uani 1 1 d .
H6A H 0.1627 0.2508 1.0081 0.076 Uiso 1 1 calc R
H6B H 0.3042 0.2103 0.9903 0.076 Uiso 1 1 calc R
C7 C 0.1525(6) 0.2214(5) 0.94941(13) 0.0499(13) Uani 1 1 d .
H7 H 0.1884 0.2820 0.9324 0.060 Uiso 1 1 calc R
C8 C 0.0419(6) 0.1421(4) 0.94154(13) 0.0463(12) Uani 1 1 d .
C9 C -0.0768(6) 0.1721(5) 0.91650(15) 0.0515(13) Uani 1 1 d .
C10 C -0.1969(6) 0.1073(6) 0.92001(18) 0.0678(16) Uani 1 1 d .
H10 H -0.2049 0.0437 0.9389 0.081 Uiso 1 1 calc R
C11 C -0.3065(7) 0.1315(6) 0.8970(2) 0.0823(19) Uani 1 1 d .
H11 H -0.3859 0.0839 0.9000 0.099 Uiso 1 1 calc R
C12 C -0.2967(7) 0.2268(7) 0.8697(2) 0.088(2) Uani 1 1 d .
H12 H -0.3691 0.2437 0.8535 0.106 Uiso 1 1 calc R
C13 C -0.1817(7) 0.2959(6) 0.86641(19) 0.0808(19) Uani 1 1 d .
H13 H -0.1769 0.3635 0.8487 0.097 Uiso 1 1 calc R
C14 C -0.0711(6) 0.2684(5) 0.88872(15) 0.0584(14) Uani 1 1 d .
H14 H 0.0086 0.3150 0.8851 0.070 Uiso 1 1 calc R
C15 C 0.3968(5) -0.0600(5) 0.97545(12) 0.0474(12) Uani 1 1 d .
C16 C 0.4752(6) -0.1407(5) 0.95296(15) 0.0567(14) Uani 1 1 d .
H16 H 0.4386 -0.1732 0.9304 0.068 Uiso 1 1 calc R
C17 C 0.6042(6) -0.1747(6) 0.96239(16) 0.0632(15) Uani 1 1 d .
H17 H 0.6544 -0.2279 0.9462 0.076 Uiso 1 1 calc R
C18 C 0.6599(7) -0.1299(6) 0.99609(18) 0.0654(16) Uani 1 1 d .
H18 H 0.7473 -0.1529 1.0032 0.078 Uiso 1 1 calc R
C19 C 0.5827(7) -0.0507(6) 1.01870(18) 0.0723(18) Uani 1 1 d .
H19 H 0.6190 -0.0196 1.0414 0.087 Uiso 1 1 calc R
C20 C 0.4531(7) -0.0155(5) 1.00895(15) 0.0606(15) Uani 1 1 d .
H20 H 0.4034 0.0386 1.0250 0.073 Uiso 1 1 calc R
C21 C 0.1323(5) 0.0568(6) 0.74312(13) 0.0582(14) Uani 1 1 d .
H21 H 0.1006 0.0839 0.7178 0.070 Uiso 1 1 calc R
C22 C 0.1728(5) 0.1715(5) 0.76885(13) 0.0486(12) Uani 1 1 d .
C23 C 0.0706(5) 0.1890(5) 0.79601(15) 0.0509(13) Uani 1 1 d .
H23 H 0.0754 0.2450 0.8169 0.061 Uiso 1 1 calc R
C24 C -0.0464(6) 0.1048(6) 0.78639(18) 0.0664(16) Uani 1 1 d .
H24A H -0.1077 0.1484 0.7689 0.080 Uiso 1 1 calc R
H24B H -0.0955 0.0785 0.8091 0.080 Uiso 1 1 calc R
C25 C 0.0214(6) -0.0092(6) 0.76791(15) 0.0583(15) Uani 1 1 d .
H25 H -0.0403 -0.0652 0.7533 0.070 Uiso 1 1 calc R
C26 C 0.1098(5) -0.0849(5) 0.79635(14) 0.0505(12) Uani 1 1 d .
C27 C 0.2447(5) -0.0904(5) 0.78252(13) 0.0523(13) Uani 1 1 d .
H27 H 0.3187 -0.1204 0.7963 0.063 Uiso 1 1 calc R
C28 C 0.2495(6) -0.0400(6) 0.74187(13) 0.0622(15) Uani 1 1 d .
H28A H 0.2340 -0.1094 0.7235 0.075 Uiso 1 1 calc R
H28B H 0.3346 0.0031 0.7363 0.075 Uiso 1 1 calc R
C29 C 0.0551(6) -0.1777(5) 0.82448(15) 0.0530(13) Uani 1 1 d .
C30 C -0.0538(7) -0.1546(7) 0.84628(18) 0.0774(18) Uani 1 1 d .
H30 H -0.0937 -0.0725 0.8441 0.093 Uiso 1 1 calc R
C31 C -0.1116(8) -0.2408(8) 0.8714(2) 0.089(2) Uani 1 1 d .
H31 H -0.1908 -0.2203 0.8844 0.107 Uiso 1 1 calc R
C32 C -0.0461(8) -0.3616(7) 0.8768(2) 0.086(2) Uani 1 1 d .
H32 H -0.0775 -0.4212 0.8948 0.104 Uiso 1 1 calc R
C33 C 0.0655(9) -0.3898(7) 0.8549(2) 0.097(2) Uani 1 1 d .
H33 H 0.1074 -0.4710 0.8571 0.117 Uiso 1 1 calc R
C34 C 0.1159(8) -0.2985(7) 0.8295(2) 0.091(2) Uani 1 1 d .
H34 H 0.1927 -0.3187 0.8154 0.109 Uiso 1 1 calc R
C35 C 0.2653(5) 0.2756(5) 0.75548(13) 0.0525(12) Uani 1 1 d .
C36 C 0.2966(5) 0.3844(5) 0.77705(15) 0.0577(14) Uani 1 1 d .
H36 H 0.2671 0.3874 0.8022 0.069 Uiso 1 1 calc R
C37 C 0.3689(6) 0.4880(7) 0.76317(18) 0.0711(17) Uani 1 1 d .
H37 H 0.3883 0.5599 0.7785 0.085 Uiso 1 1 calc R
C38 C 0.4132(6) 0.4835(8) 0.7252(2) 0.080(2) Uani 1 1 d .
H38 H 0.4606 0.5535 0.7148 0.096 Uiso 1 1 calc R
C39 C 0.3863(7) 0.3767(8) 0.70394(19) 0.081(2) Uani 1 1 d .
H39 H 0.4175 0.3731 0.6789 0.097 Uiso 1 1 calc R
C40 C 0.3149(6) 0.2744(7) 0.71815(15) 0.0708(17) Uani 1 1 d .
H40 H 0.2985 0.2020 0.7027 0.085 Uiso 1 1 calc R
C41' C 0.522(2) 0.470(2) 0.8973(6) 0.111(6) Uiso 0.40 1 d P
C41 C 0.4128(13) 0.5566(15) 0.8789(3) 0.118(5) Uiso 0.60 1 d PD

loop_
_atom_site_aniso_label
_atom_site_aniso_U_11
_atom_site_aniso_U_22
_atom_site_aniso_U_33
_atom_site_aniso_U_23
_atom_site_aniso_U_13
_atom_site_aniso_U_12
Rh1 0.0509(2) 0.03594(17) 0.03214(17) -0.00166(14) 0.00168(16) -0.0061(2)
Rh2 0.0390(2) 0.0548(2) 0.03237(17) 0.00079(16) -0.00202(16) -0.0041(2)
Cl1 0.0563(7) 0.0675(7) 0.0328(5) -0.0024(6) -0.0019(6) 0.0138(6)
Cl2 0.0728(8) 0.0514(6) 0.0410(5) 0.0056(5) -0.0036(8) -0.0182(6)
Cl3 0.168(2) 0.159(2) 0.0912(14) -0.0146(14) 0.0246(15) -0.064(2)
Cl4 0.252(4) 0.181(3) 0.194(3) 0.020(3) 0.121(3) -0.039(3)
C1 0.066(4) 0.045(3) 0.046(3) 0.009(2) 0.014(3) 0.009(2)
C2 0.057(3) 0.051(3) 0.056(3) 0.019(3) 0.005(3) -0.004(3)
C3 0.048(3) 0.035(2) 0.042(2) 0.0027(19) 0.005(2) -0.002(2)
C4 0.058(4) 0.044(2) 0.032(2) 0.0071(18) 0.004(2) -0.003(2)
C5 0.089(4) 0.060(3) 0.029(2) 0.004(2) 0.003(2) 0.002(3)
C6 0.091(5) 0.053(3) 0.045(3) -0.015(2) -0.005(3) 0.007(3)
C7 0.079(4) 0.037(3) 0.034(2) -0.009(2) 0.008(3) -0.001(3)
C8 0.069(3) 0.031(2) 0.039(2) -0.0028(19) 0.014(2) 0.003(2)
C9 0.059(3) 0.040(3) 0.055(3) 0.001(2) 0.007(3) 0.008(2)
C10 0.065(4) 0.060(3) 0.078(4) 0.015(3) 0.009(3) 0.004(3)
C11 0.071(5) 0.069(4) 0.108(5) 0.015(4) -0.006(4) 0.001(3)
C12 0.064(5) 0.101(5) 0.099(5) 0.001(5) -0.005(4) 0.012(4)
C13 0.092(5) 0.083(4) 0.068(4) 0.025(4) 0.002(4) 0.026(4)
C14 0.059(4) 0.053(3) 0.063(3) 0.014(3) 0.010(3) 0.008(3)
C15 0.064(3) 0.042(3) 0.037(2) 0.008(2) -0.006(2) -0.013(3)
C16 0.066(4) 0.059(3) 0.046(3) 0.007(3) -0.007(3) 0.002(3)
C17 0.058(4) 0.073(4) 0.059(3) 0.016(3) 0.008(3) 0.004(3)
C18 0.058(4) 0.061(4) 0.077(4) 0.025(3) -0.011(3) -0.018(3)
C19 0.090(5) 0.051(4) 0.077(4) 0.004(3) -0.032(4) -0.023(3)
C20 0.078(4) 0.048(3) 0.055(3) -0.003(2) -0.015(3) -0.003(3)
C21 0.052(3) 0.084(4) 0.039(2) 0.008(3) -0.011(2) -0.005(3)
C22 0.044(3) 0.070(3) 0.032(2) 0.005(2) -0.004(2) 0.001(3)
C23 0.047(3) 0.059(3) 0.047(3) 0.011(2) -0.001(2) 0.003(3)
C24 0.045(3) 0.075(4) 0.079(4) 0.020(3) -0.008(3) -0.005(3)
C25 0.046(3) 0.076(4) 0.053(3) 0.007(3) -0.009(3) -0.012(3)
C26 0.047(3) 0.056(3) 0.048(3) -0.011(2) -0.008(2) 0.003(3)
C27 0.049(3) 0.067(3) 0.040(2) -0.007(2) -0.005(2) -0.005(3)
C28 0.065(4) 0.082(4) 0.040(2) -0.004(2) -0.002(2) -0.002(3)
C29 0.047(3) 0.060(3) 0.051(3) -0.009(3) -0.006(3) -0.012(3)
C30 0.081(5) 0.077(4) 0.074(4) 0.007(3) 0.007(4) -0.010(4)
C31 0.084(5) 0.101(5) 0.083(5) -0.002(4) 0.015(4) -0.020(4)
C32 0.104(6) 0.076(5) 0.079(5) 0.011(4) -0.008(4) -0.034(4)
C33 0.105(6) 0.082(5) 0.105(6) 0.029(4) 0.003(5) 0.000(4)
C34 0.087(5) 0.083(5) 0.102(5) 0.028(4) 0.002(4) -0.008(4)
C35 0.040(3) 0.074(3) 0.044(2) 0.017(2) -0.006(2) 0.003(3)
C36 0.047(3) 0.075(4) 0.051(3) 0.019(3) 0.004(3) -0.007(3)
C37 0.051(4) 0.080(4) 0.082(4) 0.023(3) -0.004(3) -0.002(3)
C38 0.051(4) 0.104(6) 0.085(5) 0.040(4) 0.005(4) -0.009(4)
C39 0.065(4) 0.119(6) 0.059(4) 0.024(4) 0.013(3) -0.001(4)
C40 0.065(4) 0.099(5) 0.048(3) 0.017(3) 0.008(3) 0.001(3)

loop_
_atom_type_symbol
_atom_type_description
_atom_type_scat_dispersion_real
_atom_type_scat_dispersion_imag
_atom_type_scat_source
C C 0.0033 0.0016 'International Tables Vol C Tables 4.2.6.8 and 6.1.1.4'
H H 0.0000 0.0000 'International Tables Vol C Tables 4.2.6.8 and 6.1.1.4'
Cl Cl 0.1484 0.1585 'International Tables Vol C Tables 4.2.6.8 and 6.1.1.4'
Rh Rh -1.1178 0.9187 'International Tables Vol C Tables 4.2.6.8 and 6.1.1.4'

loop_
_geom_angle_atom_site_label_1
_geom_angle_atom_site_label_2
_geom_angle_atom_site_label_3
_geom_angle
C7 Rh1 C3 103.34(19)
C7 Rh1 C4 82.43(18)
C3 Rh1 C4 37.99(17)
C7 Rh1 C8 37.98(19)
C3 Rh1 C8 81.58(17)
C4 Rh1 C8 83.23(18)
C7 Rh1 Cl1 164.60(16)
C3 Rh1 Cl1 89.37(13)
C4 Rh1 Cl1 103.29(13)
C8 Rh1 Cl1 155.76(14)
C7 Rh1 Cl2 87.85(14)
C3 Rh1 Cl2 166.98(13)
C4 Rh1 Cl2 153.05(14)
C8 Rh1 Cl2 104.18(13)
Cl1 Rh1 Cl2 80.70(5)
C27 Rh2 C26 38.94(19)
C27 Rh2 C23 103.9(2)
C26 Rh2 C23 82.6(2)
C27 Rh2 C22 81.64(19)
C26 Rh2 C22 83.3(2)
C23 Rh2 C22 37.94(18)
C27 Rh2 Cl1 88.37(14)
C26 Rh2 Cl1 98.24(14)
C23 Rh2 Cl1 159.99(14)
C22 Rh2 Cl1 162.04(14)
C27 Rh2 Cl2 164.11(15)
C26 Rh2 Cl2 154.79(15)
C23 Rh2 Cl2 89.31(15)
C22 Rh2 Cl2 104.68(14)
Cl1 Rh2 Cl2 81.52(5)
Rh2 Cl1 Rh1 84.23(4)
Rh2 Cl2 Rh1 83.77(4)
C41' Cl3 C41 54.2(9)
C41 Cl4 C41' 53.8(8)
C2 C1 C8 108.8(4)
C2 C1 C5 105.9(4)
C8 C1 C5 100.5(4)
C2 C1 H1 113.5
C8 C1 H1 113.5
C5 C1 H1 113.5
C3 C2 C1 98.7(4)
C3 C2 H2A 112.0
C1 C2 H2A 112.0
C3 C2 H2B 112.0
C1 C2 H2B 112.0
H2A C2 H2B 109.7
C4 C3 C2 111.6(4)
C4 C3 Rh1 72.1(2)
C2 C3 Rh1 109.3(3)
C4 C3 H3 124.2
C2 C3 H3 124.2
Rh1 C3 H3 88.8
C3 C4 C15 126.3(4)
C3 C4 C5 108.7(4)
C15 C4 C5 120.6(4)
C3 C4 Rh1 69.9(2)
C15 C4 Rh1 116.9(3)
C5 C4 Rh1 100.6(3)
C4 C5 C6 109.9(4)
C4 C5 C1 100.9(4)
C6 C5 C1 105.5(5)
C4 C5 H5 113.2
C6 C5 H5 113.2
C1 C5 H5 113.2
C7 C6 C5 98.2(4)
C7 C6 H6A 112.1
C5 C6 H6A 112.1
C7 C6 H6B 112.1
C5 C6 H6B 112.1
H6A C6 H6B 109.8
C8 C7 C6 111.7(5)
C8 C7 Rh1 73.1(3)
C6 C7 Rh1 109.2(3)
C8 C7 H7 124.2
C6 C7 H7 124.1
Rh1 C7 H7 88.1
C7 C8 C9 128.0(4)
C7 C8 C1 108.7(5)
C9 C8 C1 119.8(5)
C7 C8 Rh1 68.9(3)
C9 C8 Rh1 115.8(3)
C1 C8 Rh1 100.8(3)
C10 C9 C14 116.3(5)
C10 C9 C8 122.1(5)
C14 C9 C8 121.6(5)
C9 C10 C11 123.1(5)
C9 C10 H10 118.4
C11 C10 H10 118.4
C12 C11 C10 118.9(6)
C12 C11 H11 120.6
C10 C11 H11 120.6
C13 C12 C11 119.5(7)
C13 C12 H12 120.2
C11 C12 H12 120.2
C12 C13 C14 121.3(6)
C12 C13 H13 119.4
C14 C13 H13 119.4
C13 C14 C9 120.8(6)
C13 C14 H14 119.6
C9 C14 H14 119.6
C20 C15 C16 117.2(5)
C20 C15 C4 120.7(5)
C16 C15 C4 122.0(4)
C17 C16 C15 122.7(5)
C17 C16 H16 118.7
C15 C16 H16 118.7
C16 C17 C18 119.8(6)
C16 C17 H17 120.1
C18 C17 H17 120.1
C19 C18 C17 118.0(6)
C19 C18 H18 121.0
C17 C18 H18 121.0
C18 C19 C20 122.2(6)
C18 C19 H19 118.9
C20 C19 H19 118.9
C19 C20 C15 120.2(6)
C19 C20 H20 119.9
C15 C20 H20 119.9
C28 C21 C22 108.3(4)
C28 C21 C25 105.8(5)
C22 C21 C25 100.8(4)
C28 C21 H21 113.6
C22 C21 H21 113.6
C25 C21 H21 113.6
C23 C22 C35 124.8(5)
C23 C22 C21 108.0(5)
C35 C22 C21 121.7(4)
C23 C22 Rh2 70.2(3)
C35 C22 Rh2 117.6(3)
C21 C22 Rh2 101.2(3)
C22 C23 C24 109.6(5)
C22 C23 Rh2 71.9(3)
C24 C23 Rh2 108.8(4)
C22 C23 H23 125.2
C24 C23 H23 125.2
Rh2 C23 H23 89.4
C23 C24 C25 101.5(4)
C23 C24 H24A 111.5
C25 C24 H24A 111.5
C23 C24 H24B 111.5
C25 C24 H24B 111.5
H24A C24 H24B 109.3
C24 C25 C26 111.5(5)
C24 C25 C21 102.8(5)
C26 C25 C21 100.2(4)
C24 C25 H25 113.7
C26 C25 H25 113.6
C21 C25 H25 113.6
C27 C26 C29 123.3(5)
C27 C26 C25 109.5(5)
C29 C26 C25 123.3(5)
C27 C26 Rh2 70.4(3)
C29 C26 Rh2 113.8(3)
C25 C26 Rh2 101.3(4)
C26 C27 C28 109.7(5)
C26 C27 Rh2 70.7(3)
C28 C27 Rh2 109.7(3)
C26 C27 H27 125.2
C28 C27 H27 125.2
Rh2 C27 H27 89.7
C27 C28 C21 99.7(4)
C27 C28 H28A 111.8
C21 C28 H28A 111.8
C27 C28 H28B 111.8
C21 C28 H28B 111.8
H28A C28 H28B 109.5
C30 C29 C34 115.7(6)
C30 C29 C26 124.4(6)
C34 C29 C26 119.9(6)
C29 C30 C31 126.0(7)
C29 C30 H30 117.0
C31 C30 H30 117.0
C30 C31 C32 117.2(7)
C30 C31 H31 121.4
C32 C31 H31 121.4
C33 C32 C31 118.6(6)
C33 C32 H32 120.7
C31 C32 H32 120.7
C32 C33 C34 120.5(8)
C32 C33 H33 119.7
C34 C33 H33 119.8
C33 C34 C29 121.8(8)
C33 C34 H34 119.1
C29 C34 H34 119.1
C36 C35 C40 116.2(5)
C36 C35 C22 123.0(5)
C40 C35 C22 120.5(5)
C37 C36 C35 123.1(5)
C37 C36 H36 118.5
C35 C36 H36 118.5
C36 C37 C38 118.4(7)
C36 C37 H37 120.8
C38 C37 H37 120.8
C39 C38 C37 119.4(6)
C39 C38 H38 120.3
C37 C38 H38 120.3
C38 C39 C40 121.5(6)
C38 C39 H39 119.2
C40 C39 H39 119.2
C39 C40 C35 121.4(7)
C39 C40 H40 119.3
C35 C40 H40 119.3
C41 C41' Cl3 66.8(10)
C41 C41' Cl4 59.2(9)
Cl3 C41' Cl4 112.4(13)
C41' C41 Cl4 67.0(10)
C41' C41 Cl3 59.1(10)
Cl4 C41 Cl3 112.6(8)

loop_
_geom_bond_atom_site_label_1
_geom_bond_atom_site_label_2
_geom_bond_distance
Rh1 C7 2.107(4)
Rh1 C3 2.125(4)
Rh1 C4 2.153(4)
Rh1 C8 2.161(5)
Rh1 Cl1 2.4022(12)
Rh1 Cl2 2.4177(12)
Rh2 C27 2.130(5)
Rh2 C26 2.135(5)
Rh2 C23 2.144(5)
Rh2 C22 2.165(5)
Rh2 Cl1 2.3871(12)
Rh2 Cl2 2.3927(12)
Cl3 C41' 1.63(2)
Cl3 C41 1.744(12)
Cl4 C41 1.636(13)
Cl4 C41' 1.75(2)
C1 C2 1.512(7)
C1 C8 1.527(6)
C1 C5 1.550(8)
C1 H1 0.9800
C2 C3 1.510(7)
C2 H2A 0.9700
C2 H2B 0.9700
C3 C4 1.392(6)
C3 H3 0.9300
C4 C15 1.480(7)
C4 C5 1.517(7)
C5 C6 1.528(7)
C5 H5 0.9800
C6 C7 1.510(7)
C6 H6A 0.9700
C6 H6B 0.9700
C7 C8 1.390(7)
C7 H7 0.9300
C8 C9 1.499(7)
C9 C10 1.367(8)
C9 C14 1.385(7)
C10 C11 1.374(8)
C10 H10 0.9300
C11 C12 1.369(9)
C11 H11 0.9300
C12 C13 1.344(9)
C12 H12 0.9300
C13 C14 1.375(8)
C13 H13 0.9300
C14 H14 0.9300
C15 C20 1.377(6)
C15 C16 1.379(7)
C16 C17 1.364(7)
C16 H16 0.9300
C17 C18 1.382(8)
C17 H17 0.9300
C18 C19 1.365(9)
C18 H18 0.9300
C19 C20 1.376(9)
C19 H19 0.9300
C20 H20 0.9300
C21 C28 1.525(7)
C21 C22 1.531(7)
C21 C25 1.555(7)
C21 H21 0.9800
C22 C23 1.401(7)
C22 C35 1.479(7)
C23 C24 1.482(7)
C23 H23 0.9300
C24 C25 1.492(8)
C24 H24A 0.9700
C24 H24B 0.9700
C25 C26 1.536(7)
C25 H25 0.9800
C26 C27 1.422(7)
C26 C29 1.471(7)
C27 C28 1.516(6)
C27 H27 0.9300
C28 H28A 0.9700
C28 H28B 0.9700
C29 C30 1.342(8)
C29 C34 1.383(8)
C30 C31 1.371(9)
C30 H30 0.9300
C31 C32 1.406(10)
C31 H31 0.9300
C32 C33 1.377(10)
C32 H32 0.9300
C33 C34 1.381(9)
C33 H33 0.9300
C34 H34 0.9300
C35 C36 1.379(8)
C35 C40 1.398(7)
C36 C37 1.367(7)
C36 H36 0.9300
C37 C38 1.401(8)
C37 H37 0.9300
C38 C39 1.347(10)
C38 H38 0.9300
C39 C40 1.356(9)
C39 H39 0.9300
C40 H40 0.9300
C41' C41 1.54(2)

loop_
_geom_torsion_atom_site_label_1
_geom_torsion_atom_site_label_2
_geom_torsion_atom_site_label_3
_geom_torsion_atom_site_label_4
_geom_torsion
C27 Rh2 Cl1 Rh1 -152.41(14)
C26 Rh2 Cl1 Rh1 -114.63(15)
C23 Rh2 Cl1 Rh1 -23.7(4)
C22 Rh2 Cl1 Rh1 151.6(5)
Cl2 Rh2 Cl1 Rh1 39.89(5)
C7 Rh1 Cl1 Rh2 -82.0(5)
C3 Rh1 Cl1 Rh2 132.04(13)
C4 Rh1 Cl1 Rh2 167.70(14)
C8 Rh1 Cl1 Rh2 64.4(3)
Cl2 Rh1 Cl1 Rh2 -39.50(5)
C27 Rh2 Cl2 Rh1 -90.6(5)
C26 Rh2 Cl2 Rh1 51.7(3)
C23 Rh2 Cl2 Rh1 122.54(14)
C22 Rh2 Cl2 Rh1 157.60(15)
Cl1 Rh2 Cl2 Rh1 -39.62(5)
C7 Rh1 Cl2 Rh2 -150.91(16)
C3 Rh1 Cl2 Rh2 -1.3(6)
C4 Rh1 Cl2 Rh2 140.5(3)
C8 Rh1 Cl2 Rh2 -116.31(15)
Cl1 Rh1 Cl2 Rh2 39.43(5)
C8 C1 C2 C3 70.1(5)
C5 C1 C2 C3 -37.2(5)
C1 C2 C3 C4 29.2(5)
C1 C2 C3 Rh1 -48.6(4)
C7 Rh1 C3 C4 -58.4(3)
C8 Rh1 C3 C4 -89.8(3)
Cl1 Rh1 C3 C4 112.8(3)
Cl2 Rh1 C3 C4 152.9(5)
C7 Rh1 C3 C2 48.8(4)
C4 Rh1 C3 C2 107.2(5)
C8 Rh1 C3 C2 17.5(3)
Cl1 Rh1 C3 C2 -140.0(3)
Cl2 Rh1 C3 C2 -99.9(6)
C2 C3 C4 C15 146.6(4)
Rh1 C3 C4 C15 -109.2(4)
C2 C3 C4 C5 -9.5(5)
Rh1 C3 C4 C5 94.7(3)
C2 C3 C4 Rh1 -104.2(4)
C7 Rh1 C4 C3 123.3(3)
C8 Rh1 C4 C3 85.0(3)
Cl1 Rh1 C4 C3 -71.3(3)
Cl2 Rh1 C4 C3 -166.9(2)
C7 Rh1 C4 C15 -115.3(4)
C3 Rh1 C4 C15 121.4(5)
C8 Rh1 C4 C15 -153.6(4)
Cl1 Rh1 C4 C15 50.1(4)
Cl2 Rh1 C4 C15 -45.5(5)
C7 Rh1 C4 C5 17.1(3)
C3 Rh1 C4 C5 -106.2(4)
C8 Rh1 C4 C5 -21.2(3)
Cl1 Rh1 C4 C5 -177.5(3)
Cl2 Rh1 C4 C5 86.9(4)
C3 C4 C5 C6 -125.4(5)
C15 C4 C5 C6 76.9(5)
Rh1 C4 C5 C6 -53.2(5)
C3 C4 C5 C1 -14.3(5)
C15 C4 C5 C1 -172.0(4)
Rh1 C4 C5 C1 57.9(4)
C2 C1 C5 C4 32.8(5)
C8 C1 C5 C4 -80.4(4)
C2 C1 C5 C6 147.2(4)
C8 C1 C5 C6 34.0(5)
C4 C5 C6 C7 69.6(6)
C1 C5 C6 C7 -38.5(5)
C5 C6 C7 C8 30.1(6)
C5 C6 C7 Rh1 -48.8(5)
C3 Rh1 C7 C8 -56.7(3)
C4 Rh1 C7 C8 -88.7(3)
Cl1 Rh1 C7 C8 158.3(4)
Cl2 Rh1 C7 C8 116.5(3)
C3 Rh1 C7 C6 50.9(4)
C4 Rh1 C7 C6 19.0(4)
C8 Rh1 C7 C6 107.7(5)
Cl1 Rh1 C7 C6 -94.0(6)
Cl2 Rh1 C7 C6 -135.8(4)
C6 C7 C8 C9 148.7(5)
Rh1 C7 C8 C9 -106.9(5)
C6 C7 C8 C1 -9.7(5)
Rh1 C7 C8 C1 94.7(3)
C6 C7 C8 Rh1 -104.4(4)
C2 C1 C8 C7 -126.0(5)
C5 C1 C8 C7 -15.1(5)
C2 C1 C8 C9 73.6(6)
C5 C1 C8 C9 -175.5(4)
C2 C1 C8 Rh1 -54.8(5)
C5 C1 C8 Rh1 56.2(4)
C3 Rh1 C8 C7 124.7(3)
C4 Rh1 C8 C7 86.4(3)
Cl1 Rh1 C8 C7 -166.2(3)
Cl2 Rh1 C8 C7 -67.3(3)
C7 Rh1 C8 C9 123.1(5)
C3 Rh1 C8 C9 -112.3(4)
C4 Rh1 C8 C9 -150.6(4)
Cl1 Rh1 C8 C9 -43.1(5)
Cl2 Rh1 C8 C9 55.8(4)
C7 Rh1 C8 C1 -106.1(5)
C3 Rh1 C8 C1 18.6(3)
C4 Rh1 C8 C1 -19.7(3)
Cl1 Rh1 C8 C1 87.8(4)
Cl2 Rh1 C8 C1 -173.3(3)
C7 C8 C9 C10 -159.0(5)
C1 C8 C9 C10 -2.7(7)
Rh1 C8 C9 C10 118.5(5)
C7 C8 C9 C14 20.4(8)
C1 C8 C9 C14 176.6(4)
Rh1 C8 C9 C14 -62.2(6)
C14 C9 C10 C11 1.7(9)
C8 C9 C10 C11 -178.9(5)
C9 C10 C11 C12 -1.4(11)
C10 C11 C12 C13 -1.2(11)
C11 C12 C13 C14 3.2(11)
C12 C13 C14 C9 -2.9(10)
C10 C9 C14 C13 0.3(8)
C8 C9 C14 C13 -179.0(5)
C3 C4 C15 C20 -153.6(5)
C5 C4 C15 C20 -0.1(7)
Rh1 C4 C15 C20 122.4(4)
C3 C4 C15 C16 22.3(7)
C5 C4 C15 C16 175.8(5)
Rh1 C4 C15 C16 -61.7(6)
C20 C15 C16 C17 -1.2(8)
C4 C15 C16 C17 -177.2(5)
C15 C16 C17 C18 1.3(9)
C16 C17 C18 C19 -0.8(8)
C17 C18 C19 C20 0.2(9)
C18 C19 C20 C15 0.0(9)
C16 C15 C20 C19 0.5(7)
C4 C15 C20 C19 176.6(5)
C28 C21 C22 C23 -127.9(4)
C25 C21 C22 C23 -17.1(5)
C28 C21 C22 C35 77.2(6)
C25 C21 C22 C35 -172.0(5)
C28 C21 C22 Rh2 -55.3(4)
C25 C21 C22 Rh2 55.5(4)
C27 Rh2 C22 C23 125.8(3)
C26 Rh2 C22 C23 86.5(3)
Cl1 Rh2 C22 C23 -177.4(4)
Cl2 Rh2 C22 C23 -69.1(3)
C27 Rh2 C22 C35 -114.5(4)
C26 Rh2 C22 C35 -153.7(4)
C23 Rh2 C22 C35 119.7(5)
Cl1 Rh2 C22 C35 -57.6(7)
Cl2 Rh2 C22 C35 50.6(4)
C27 Rh2 C22 C21 20.5(3)
C26 Rh2 C22 C21 -18.7(3)
C23 Rh2 C22 C21 -105.3(5)
Cl1 Rh2 C22 C21 77.3(6)
Cl2 Rh2 C22 C21 -174.4(3)
C35 C22 C23 C24 145.5(5)
C21 C22 C23 C24 -8.4(6)
Rh2 C22 C23 C24 -104.1(4)
C35 C22 C23 Rh2 -110.4(5)
C21 C22 C23 Rh2 95.8(4)
C27 Rh2 C23 C22 -55.8(3)
C26 Rh2 C23 C22 -88.6(3)
Cl1 Rh2 C23 C22 177.7(3)
Cl2 Rh2 C23 C22 115.3(3)
C27 Rh2 C23 C24 49.4(4)
C26 Rh2 C23 C24 16.6(4)
C22 Rh2 C23 C24 105.2(5)
Cl1 Rh2 C23 C24 -77.2(6)
Cl2 Rh2 C23 C24 -139.5(4)
C22 C23 C24 C25 31.5(6)
Rh2 C23 C24 C25 -45.4(5)
C23 C24 C25 C26 65.7(5)
C23 C24 C25 C21 -40.9(5)
C28 C21 C25 C24 148.5(4)
C22 C21 C25 C24 35.9(5)
C28 C21 C25 C26 33.4(5)
C22 C21 C25 C26 -79.2(5)
C24 C25 C26 C27 -123.1(5)
C21 C25 C26 C27 -14.8(6)
C24 C25 C26 C29 78.4(6)
C21 C25 C26 C29 -173.3(5)
C24 C25 C26 Rh2 -50.1(5)
C21 C25 C26 Rh2 58.2(4)
C23 Rh2 C26 C27 123.2(3)
C22 Rh2 C26 C27 85.0(3)
Cl1 Rh2 C26 C27 -77.0(3)
Cl2 Rh2 C26 C27 -164.6(3)
C27 Rh2 C26 C29 118.7(5)
C23 Rh2 C26 C29 -118.1(4)
C22 Rh2 C26 C29 -156.3(4)
Cl1 Rh2 C26 C29 41.7(4)
Cl2 Rh2 C26 C29 -45.9(6)
C27 Rh2 C26 C25 -106.9(4)
C23 Rh2 C26 C25 16.3(3)
C22 Rh2 C26 C25 -21.9(3)
Cl1 Rh2 C26 C25 176.1(3)
Cl2 Rh2 C26 C25 88.5(4)
C29 C26 C27 C28 149.1(5)
C25 C26 C27 C28 -9.3(6)
Rh2 C26 C27 C28 -104.7(4)
C29 C26 C27 Rh2 -106.1(5)
C25 C26 C27 Rh2 95.4(4)
C23 Rh2 C27 C26 -58.8(3)
C22 Rh2 C27 C26 -89.7(3)
Cl1 Rh2 C27 C26 105.3(3)
Cl2 Rh2 C27 C26 155.5(4)
C26 Rh2 C27 C28 104.7(5)
C23 Rh2 C27 C28 45.9(4)
C22 Rh2 C27 C28 15.0(4)
Cl1 Rh2 C27 C28 -150.0(4)
Cl2 Rh2 C27 C28 -99.8(6)
C26 C27 C28 C21 29.6(5)
Rh2 C27 C28 C21 -46.2(4)
C22 C21 C28 C27 68.8(5)
C25 C21 C28 C27 -38.6(5)
C27 C26 C29 C30 159.3(6)
C25 C26 C29 C30 -45.1(8)
Rh2 C26 C29 C30 77.9(6)
C27 C26 C29 C34 -21.3(8)
C25 C26 C29 C34 134.2(6)
Rh2 C26 C29 C34 -102.7(6)
C34 C29 C30 C31 -2.8(10)
C26 C29 C30 C31 176.7(6)
C29 C30 C31 C32 4.4(11)
C30 C31 C32 C33 -4.4(10)
C31 C32 C33 C34 3.2(11)
C32 C33 C34 C29 -1.6(12)
C30 C29 C34 C33 1.2(10)
C26 C29 C34 C33 -178.2(6)
C23 C22 C35 C36 25.1(8)
C21 C22 C35 C36 175.6(5)
Rh2 C22 C35 C36 -59.0(6)
C23 C22 C35 C40 -148.2(5)
C21 C22 C35 C40 2.3(8)
Rh2 C22 C35 C40 127.7(5)
C40 C35 C36 C37 1.6(8)
C22 C35 C36 C37 -172.0(5)
C35 C36 C37 C38 0.1(9)
C36 C37 C38 C39 -1.6(10)
C37 C38 C39 C40 1.4(11)
C38 C39 C40 C35 0.3(10)
C36 C35 C40 C39 -1.8(9)
C22 C35 C40 C39 172.0(5)
C41 Cl3 C41' Cl4 38.7(9)
C41 Cl4 C41' Cl3 -42.0(10)
Cl3 C41' C41 Cl4 137.7(9)
Cl4 C41' C41 Cl3 -137.7(9)
C41' Cl4 C41 Cl3 38.7(10)
C41' Cl3 C41 Cl4 -42.1(11)
